data_4506110
loop_
_publ_author_name
'Prakash, M. Jaya'
'Oliver, Allen G.'
'Sevov, Slavi C.'

_publ_section_title
;
 Guest--Host Frameworks of the Anionic Metal Complex [Fe(ox)3]3-and
 Cationic Bipyridinium-Based Linkers Bonded by Charge-Assisted Hydrogen
 Bonds
;
_journal_issue 5
_journal_name_full 'Crystal Growth &amp; Design'
_journal_page_first 2684
_journal_paper_doi 10.1021/cg300293j
_journal_volume 12
_journal_year 2012
_chemical_formula_sum 'C48 H44 Ba Fe2 N4 O29'
_chemical_formula_weight 1389.91
_chemical_name_systematic
; 
 ? 
;
_space_group_IT_number 15
_symmetry_cell_setting monoclinic
_symmetry_space_group_name_Hall '-C 2yc'
_symmetry_space_group_name_H-M 'C 1 2/c 1'
_atom_sites_solution_hydrogens geom
_atom_sites_solution_primary direct
_atom_sites_solution_secondary difmap
_audit_creation_method SHELXL-97
_cell_angle_alpha 90.00
_cell_angle_beta 92.667(2)
_cell_angle_gamma 90.00
_cell_formula_units_Z 4
_cell_length_a 10.1158(12)
_cell_length_b 20.723(3)
_cell_length_c 25.027(3)
_cell_measurement_reflns_used 5121
_cell_measurement_temperature 120(2)
_cell_measurement_theta_max 21.40
_cell_measurement_theta_min 2.25
_cell_volume 5240.7(12)
_computing_cell_refinement 'Bruker SMART'
_computing_data_collection 'Bruker SMART'
_computing_data_reduction 'Bruker SHELXTL-V5.1'
_computing_molecular_graphics Diamand
_computing_publication_material 'SHELXL-97 (Sheldrick, 1997)'
_computing_structure_refinement 'SHELXL-97 (Sheldrick, 2008)'
_computing_structure_solution 'SHELXS-97 (Sheldrick, 2008)'
_diffrn_ambient_temperature 120(2)
_diffrn_detector_area_resol_mean 8.33
_diffrn_measured_fraction_theta_full 0.987
_diffrn_measured_fraction_theta_max 0.987
_diffrn_measurement_device_type 'Bruker Kappa X8-APEX-II'
_diffrn_measurement_method 'combination of \w and \f-scans '
_diffrn_radiation_monochromator graphite
_diffrn_radiation_source 'fine-focus sealed tube'
_diffrn_radiation_type MoK\a
_diffrn_radiation_wavelength 0.71073
_diffrn_reflns_av_R_equivalents 0.0578
_diffrn_reflns_av_sigmaI/netI 0.0442
_diffrn_reflns_limit_h_max 12
_diffrn_reflns_limit_h_min -12
_diffrn_reflns_limit_k_max 25
_diffrn_reflns_limit_k_min -25
_diffrn_reflns_limit_l_max 31
_diffrn_reflns_limit_l_min -31
_diffrn_reflns_number 30476
_diffrn_reflns_theta_full 26.49
_diffrn_reflns_theta_max 26.49
_diffrn_reflns_theta_min 1.63
_exptl_absorpt_coefficient_mu 1.391
_exptl_absorpt_correction_T_max 0.7918
_exptl_absorpt_correction_T_min 0.7051
_exptl_absorpt_correction_type multi-scan
_exptl_absorpt_process_details 'Blessing, R.H. (1995) Acta Cryst. A51, 33-38'
_exptl_crystal_colour red
_exptl_crystal_density_diffrn 1.762
_exptl_crystal_density_meas ?
_exptl_crystal_density_method 'not measured'
_exptl_crystal_description block
_exptl_crystal_F_000 2800
_exptl_crystal_size_max 0.27
_exptl_crystal_size_mid 0.21
_exptl_crystal_size_min 0.18
_refine_diff_density_max 2.004
_refine_diff_density_min -1.527
_refine_diff_density_rms 0.112
_refine_ls_extinction_method none
_refine_ls_goodness_of_fit_ref 1.048
_refine_ls_hydrogen_treatment constr
_refine_ls_matrix_type full
_refine_ls_number_parameters 377
_refine_ls_number_reflns 5364
_refine_ls_number_restraints 1
_refine_ls_restrained_S_all 1.048
_refine_ls_R_factor_all 0.0740
_refine_ls_R_factor_gt 0.0525
_refine_ls_shift/su_max 0.002
_refine_ls_shift/su_mean 0.000
_refine_ls_structure_factor_coef Fsqd
_refine_ls_weighting_details 'calc w=1/[\s^2^(Fo^2^)+(0.0465P)^2^+46.9198P] where P=(Fo^2^+2Fc^2^)/3'
_refine_ls_weighting_scheme calc
_refine_ls_wR_factor_gt 0.1204
_refine_ls_wR_factor_ref 0.1314
_reflns_number_gt 4112
_reflns_number_total 5364
_reflns_threshold_expression >2sigma(I)
_cod_data_source_file cg300293j_si_002.cif
_cod_data_source_block 4
_cod_depositor_comments
;
The following automatic conversions were performed:

'_exptl_crystal_density_meas' value 'not measured' was changed to '?'
- the value is perceived as not measured.

Automatic conversion script
Id: cif_fix_values 3008 2015-01-20 13:52:24Z robertas 
;
_cod_original_cell_volume 5240.6(11)
_cod_original_sg_symbol_H-M C2/c
_cod_database_code 4506110

loop_
_symmetry_equiv_pos_as_xyz
'x, y, z'
'-x, y, -z+1/2'
'x+1/2, y+1/2, z'
'-x+1/2, y+1/2, -z+1/2'
'-x, -y, -z'
'x, -y, z-1/2'
'-x+1/2, -y+1/2, -z'
'x+1/2, -y+1/2, z-1/2'

loop_
_atom_site_label
_atom_site_type_symbol
_atom_site_fract_x
_atom_site_fract_y
_atom_site_fract_z
_atom_site_U_iso_or_equiv
_atom_site_adp_type
_atom_site_occupancy
_atom_site_symmetry_multiplicity
_atom_site_calc_flag
_atom_site_refinement_flags
_atom_site_disorder_assembly
_atom_site_disorder_group
Ba1 Ba 0.0000 0.61053(2) 0.2500 0.03259(14) Uani 1 2 d S . .
Fe1 Fe 0.50928(7) 0.63864(4) 0.38772(3) 0.02855(19) Uani 1 1 d . . .
O1 O 0.3964(3) 0.69480(17) 0.33848(14) 0.0326(8) Uani 1 1 d . . .
O2 O 0.2031(4) 0.69342(18) 0.29028(14) 0.0360(9) Uani 1 1 d . . .
O3 O 0.1446(4) 0.57908(19) 0.34140(15) 0.0376(9) Uani 1 1 d . . .
O4 O 0.3379(3) 0.58889(17) 0.38767(13) 0.0311(8) Uani 1 1 d . . .
O5 O 0.5892(4) 0.57903(17) 0.44342(13) 0.0328(8) Uani 1 1 d . . .
O6 O 0.6270(5) 0.5690(2) 0.53126(15) 0.0545(13) Uani 1 1 d . . .
O7 O 0.5166(5) 0.6908(2) 0.54148(15) 0.0597(14) Uani 1 1 d . . .
O8 O 0.4804(4) 0.69183(18) 0.45288(14) 0.0389(9) Uani 1 1 d . . .
O9 O 0.6804(4) 0.68534(17) 0.37387(14) 0.0336(8) Uani 1 1 d . . .
O10 O 0.8732(3) 0.67015(17) 0.33465(13) 0.0311(8) Uani 1 1 d . . .
O11 O 0.5790(3) 0.58008(17) 0.33138(13) 0.0302(8) Uani 1 1 d . . .
O12 O 0.7566(4) 0.56507(18) 0.28221(14) 0.0374(9) Uani 1 1 d . . .
O13 O -0.0002(9) 0.4810(5) 0.2171(5) 0.077(3) Uani 0.50 1 d P . 2
C1 C 0.2820(5) 0.6703(2) 0.32398(19) 0.0293(11) Uani 1 1 d . . .
C2 C 0.2493(5) 0.6070(3) 0.35280(19) 0.0300(11) Uani 1 1 d . . .
C3 C 0.5876(6) 0.5988(3) 0.4914(2) 0.0368(13) Uani 1 1 d . . .
C4 C 0.5245(6) 0.6673(3) 0.4971(2) 0.0401(14) Uani 1 1 d . . .
C5 C 0.7572(5) 0.6555(2) 0.34301(19) 0.0279(11) Uani 1 1 d . . .
C6 C 0.6937(5) 0.5947(2) 0.31578(19) 0.0284(11) Uani 1 1 d . . .
N1 N 0.2097(6) 0.3693(3) 0.0015(2) 0.0575(16) Uani 1 1 d . . .
H1N H 0.1901 0.3624 -0.0326 0.069 Uiso 1 1 calc R . .
N2 N 0.3703(5) 0.3875(2) 0.36712(17) 0.0391(11) Uani 1 1 d . . .
H2N H 0.3810 0.3913 0.4021 0.047 Uiso 1 1 calc R . .
C7 C 0.1789(9) 0.3241(4) 0.0372(3) 0.075(3) Uani 1 1 d . . .
H7 H 0.1348 0.2858 0.0255 0.090 Uiso 1 1 calc R . .
C8 C 0.2107(8) 0.3330(4) 0.0903(3) 0.067(2) Uani 1 1 d . . .
H8 H 0.1908 0.3005 0.1155 0.081 Uiso 1 1 calc R . .
C9 C 0.2725(7) 0.3898(3) 0.1073(2) 0.0501(17) Uani 1 1 d . . .
C10 C 0.3008(6) 0.4360(3) 0.0689(2) 0.0443(15) Uani 1 1 d . . .
H10 H 0.3422 0.4754 0.0795 0.053 Uiso 1 1 calc R . .
C11 C 0.2691(6) 0.4247(3) 0.0161(2) 0.0451(15) Uani 1 1 d . . .
H11 H 0.2892 0.4560 -0.0101 0.054 Uiso 1 1 calc R . .
C12 C 0.3029(6) 0.4059(3) 0.1643(2) 0.0463(15) Uani 1 1 d . . .
H12 H 0.3195 0.4496 0.1739 0.056 Uiso 1 1 calc R . .
C13 C 0.3076(6) 0.3620(3) 0.2017(2) 0.0403(13) Uani 1 1 d . . .
H13 H 0.2934 0.3185 0.1910 0.048 Uiso 1 1 calc R . .
C14 C 0.3329(5) 0.3742(3) 0.2590(2) 0.0352(13) Uani 1 1 d . . .
C15 C 0.3455(6) 0.3206(3) 0.2919(2) 0.0395(13) Uani 1 1 d . . .
H15 H 0.3414 0.2785 0.2769 0.047 Uiso 1 1 calc R . .
C16 C 0.3638(7) 0.3285(3) 0.3457(2) 0.0454(15) Uani 1 1 d . . .
H16 H 0.3719 0.2917 0.3683 0.055 Uiso 1 1 calc R . .
C17 C 0.3614(6) 0.4408(3) 0.3374(2) 0.0410(14) Uani 1 1 d . . .
H17 H 0.3680 0.4821 0.3539 0.049 Uiso 1 1 calc R . .
C18 C 0.3424(6) 0.4358(3) 0.2829(2) 0.0417(14) Uani 1 1 d . . .
H18 H 0.3358 0.4736 0.2614 0.050 Uiso 1 1 calc R . .
O14 O -0.0005(11) 0.3677(4) 0.2776(4) 0.075(3) Uiso 0.50 1 d PD A -1
O15 O -0.012(2) 0.5054(12) 0.4995(11) 0.077(3) Uiso 0.50 1 d P A -1
C19 C -0.0172(16) 0.4472(8) 0.3450(7) 0.071(4) Uiso 0.50 1 d P A -1
H19A H -0.0559 0.4752 0.3187 0.085 Uiso 0.50 1 calc PR A -1
C20 C -0.0031(15) 0.4685(8) 0.3966(6) 0.065(4) Uiso 0.50 1 d P A -1
H20A H -0.0234 0.5119 0.4051 0.078 Uiso 0.50 1 calc PR A -1
C21 C 0.0407(14) 0.4266(7) 0.4360(6) 0.058(4) Uiso 0.50 1 d P A -1
C22 C 0.0452(13) 0.4407(7) 0.4915(5) 0.052(3) Uiso 0.50 1 d P A -1
C23 C 0.0875(14) 0.4011(7) 0.5310(6) 0.058(4) Uiso 0.50 1 d P A -1
H23A H 0.0857 0.4129 0.5677 0.070 Uiso 0.50 1 calc PR A -1
C24 C 0.1329(14) 0.3430(7) 0.5148(6) 0.058(4) Uiso 0.50 1 d P A -1
H24A H 0.1673 0.3145 0.5417 0.069 Uiso 0.50 1 calc PR A -1
C25 C 0.1331(14) 0.3213(7) 0.4609(6) 0.059(4) Uiso 0.50 1 d P A -1
H25A H 0.1661 0.2800 0.4517 0.071 Uiso 0.50 1 calc PR A -1
C26 C 0.0832(15) 0.3633(7) 0.4231(6) 0.060(4) Uiso 0.50 1 d P A -1
C27 C 0.0646(14) 0.3439(8) 0.3667(6) 0.062(4) Uiso 0.50 1 d P A -1
H27A H 0.0828 0.3003 0.3577 0.074 Uiso 0.50 1 calc PR A -1
C28 C 0.0252(11) 0.3824(5) 0.3288(4) 0.036(2) Uiso 0.50 1 d P A -1
C29 C 0.006(3) 0.2978(5) 0.2595(8) 0.075(5) Uiso 0.50 1 d PD A -1
H29A H -0.0157 0.2953 0.2209 0.112 Uiso 0.50 1 calc PR A -1
H29B H -0.0578 0.2721 0.2787 0.112 Uiso 0.50 1 calc PR A -1
H29C H 0.0954 0.2810 0.2671 0.112 Uiso 0.50 1 calc PR A -1
C30 C -0.0406(15) 0.5172(7) 0.5573(6) 0.061(4) Uiso 0.50 1 d P A -1
H30A H -0.0783 0.5604 0.5611 0.091 Uiso 0.50 1 calc PR A -1
H30B H 0.0418 0.5139 0.5794 0.091 Uiso 0.50 1 calc PR A -1
H30C H -0.1037 0.4848 0.5690 0.091 Uiso 0.50 1 calc PR A -1
O1S O 0.0936(5) 0.6969(2) 0.41445(17) 0.0666(16) Uani 1 1 d . . .
H1SA H 0.0186 0.6779 0.3966 0.100 Uiso 1 1 d . . .
H1SB H 0.0727 0.7373 0.4305 0.100 Uiso 1 1 d . . .

loop_
_atom_site_aniso_label
_atom_site_aniso_U_11
_atom_site_aniso_U_22
_atom_site_aniso_U_33
_atom_site_aniso_U_23
_atom_site_aniso_U_13
_atom_site_aniso_U_12
Ba1 0.0294(2) 0.0413(3) 0.0262(2) 0.000 -0.00791(17) 0.000
Fe1 0.0335(4) 0.0303(4) 0.0210(4) -0.0055(3) -0.0077(3) 0.0050(3)
O1 0.037(2) 0.031(2) 0.0287(19) -0.0018(15) -0.0106(15) 0.0004(16)
O2 0.046(2) 0.033(2) 0.0277(19) 0.0041(16) -0.0156(16) 0.0017(17)
O3 0.036(2) 0.038(2) 0.038(2) 0.0007(17) -0.0072(17) -0.0020(17)
O4 0.036(2) 0.033(2) 0.0228(17) 0.0006(15) -0.0051(15) 0.0041(16)
O5 0.043(2) 0.031(2) 0.0233(18) -0.0072(15) -0.0054(15) 0.0121(17)
O6 0.095(4) 0.043(2) 0.023(2) -0.0047(18) -0.010(2) 0.039(2)
O7 0.100(4) 0.052(3) 0.026(2) -0.0136(19) -0.018(2) 0.047(3)
O8 0.055(2) 0.036(2) 0.0243(18) -0.0076(16) -0.0130(17) 0.0241(18)
O9 0.038(2) 0.033(2) 0.0295(19) -0.0084(16) -0.0087(16) -0.0005(16)
O10 0.033(2) 0.031(2) 0.0280(19) 0.0002(15) -0.0098(15) -0.0049(16)
O11 0.0336(19) 0.0314(19) 0.0252(18) -0.0069(15) -0.0041(15) -0.0054(16)
O12 0.045(2) 0.037(2) 0.031(2) -0.0125(17) 0.0066(17) -0.0076(17)
O13 0.043(5) 0.054(6) 0.133(10) -0.022(6) -0.005(7) 0.009(5)
C1 0.038(3) 0.031(3) 0.019(2) -0.005(2) -0.002(2) 0.005(2)
C2 0.035(3) 0.032(3) 0.022(2) -0.008(2) -0.002(2) 0.009(2)
C3 0.049(3) 0.035(3) 0.026(3) -0.007(2) -0.004(2) 0.018(3)
C4 0.061(4) 0.032(3) 0.026(3) -0.008(2) -0.009(3) 0.022(3)
C5 0.036(3) 0.022(2) 0.024(3) 0.000(2) -0.015(2) 0.001(2)
C6 0.034(3) 0.033(3) 0.018(2) -0.002(2) -0.004(2) 0.000(2)
N1 0.089(4) 0.055(3) 0.027(3) 0.013(2) -0.021(3) -0.035(3)
N2 0.055(3) 0.040(3) 0.021(2) -0.002(2) -0.009(2) 0.012(2)
C7 0.121(7) 0.062(5) 0.041(4) 0.015(3) -0.027(4) -0.065(5)
C8 0.098(6) 0.066(5) 0.036(3) 0.026(3) -0.027(4) -0.051(4)
C9 0.057(4) 0.062(4) 0.030(3) 0.007(3) -0.018(3) -0.028(3)
C10 0.052(4) 0.040(3) 0.040(3) 0.005(3) -0.008(3) -0.026(3)
C11 0.061(4) 0.042(3) 0.032(3) 0.014(3) -0.007(3) -0.023(3)
C12 0.053(4) 0.043(4) 0.041(3) 0.002(3) -0.013(3) -0.013(3)
C13 0.050(3) 0.041(3) 0.029(3) 0.000(2) -0.008(2) -0.002(3)
C14 0.032(3) 0.046(3) 0.026(3) 0.000(2) -0.008(2) 0.008(2)
C15 0.055(4) 0.034(3) 0.030(3) -0.008(2) -0.005(3) 0.009(3)
C16 0.070(4) 0.033(3) 0.032(3) 0.001(2) -0.008(3) 0.009(3)
C17 0.051(3) 0.032(3) 0.038(3) -0.005(3) -0.011(3) 0.010(3)
C18 0.051(3) 0.038(3) 0.035(3) 0.006(3) -0.012(3) 0.009(3)
O1S 0.092(4) 0.063(3) 0.041(2) -0.030(2) -0.036(2) 0.051(3)

loop_
_atom_type_symbol
_atom_type_description
_atom_type_scat_dispersion_real
_atom_type_scat_dispersion_imag
_atom_type_scat_source
C C 0.0033 0.0016 'International Tables Vol C Tables 4.2.6.8 and 6.1.1.4'
H H 0.0000 0.0000 'International Tables Vol C Tables 4.2.6.8 and 6.1.1.4'
N N 0.0061 0.0033 'International Tables Vol C Tables 4.2.6.8 and 6.1.1.4'
O O 0.0106 0.0060 'International Tables Vol C Tables 4.2.6.8 and 6.1.1.4'
Fe Fe 0.3463 0.8444 'International Tables Vol C Tables 4.2.6.8 and 6.1.1.4'
Ba Ba -0.3244 2.2819 'International Tables Vol C Tables 4.2.6.8 and 6.1.1.4'

loop_
_geom_angle_atom_site_label_1
_geom_angle_atom_site_label_2
_geom_angle_atom_site_label_3
_geom_angle
_geom_angle_site_symmetry_1
_geom_angle_site_symmetry_3
O3 Ba1 O3 152.44(16) 2 .
O3 Ba1 O12 73.52(11) 2 1_455
O3 Ba1 O12 97.05(11) . 1_455
O3 Ba1 O12 97.05(11) 2 2_655
O3 Ba1 O12 73.52(11) . 2_655
O12 Ba1 O12 140.53(16) 1_455 2_655
O3 Ba1 O13 62.2(2) 2 .
O3 Ba1 O13 90.6(2) . .
O12 Ba1 O13 76.9(2) 1_455 .
O12 Ba1 O13 65.2(2) 2_655 .
O3 Ba1 O13 90.6(2) 2 2
O3 Ba1 O13 62.2(2) . 2
O12 Ba1 O13 65.2(2) 1_455 2
O12 Ba1 O13 76.9(2) 2_655 2
O13 Ba1 O13 34.1(5) . 2
O3 Ba1 O10 119.30(10) 2 1_455
O3 Ba1 O10 73.73(11) . 1_455
O12 Ba1 O10 59.42(10) 1_455 1_455
O12 Ba1 O10 143.65(10) 2_655 1_455
O13 Ba1 O10 130.3(2) . 1_455
O13 Ba1 O10 101.1(3) 2 1_455
O3 Ba1 O10 73.73(11) 2 2_655
O3 Ba1 O10 119.30(11) . 2_655
O12 Ba1 O10 143.65(10) 1_455 2_655
O12 Ba1 O10 59.42(10) 2_655 2_655
O13 Ba1 O10 101.1(3) . 2_655
O13 Ba1 O10 130.3(2) 2 2_655
O10 Ba1 O10 127.89(14) 1_455 2_655
O3 Ba1 O2 142.57(11) 2 .
O3 Ba1 O2 59.68(11) . .
O12 Ba1 O2 137.61(11) 1_455 .
O12 Ba1 O2 70.83(11) 2_655 .
O13 Ba1 O2 132.5(2) . .
O13 Ba1 O2 119.1(2) 2 .
O10 Ba1 O2 79.28(10) 1_455 .
O10 Ba1 O2 69.66(10) 2_655 .
O3 Ba1 O2 59.68(11) 2 2
O3 Ba1 O2 142.57(11) . 2
O12 Ba1 O2 70.83(11) 1_455 2
O12 Ba1 O2 137.60(11) 2_655 2
O13 Ba1 O2 119.1(2) . 2
O13 Ba1 O2 132.5(2) 2 2
O10 Ba1 O2 69.66(10) 1_455 2
O10 Ba1 O2 79.28(10) 2_655 2
O2 Ba1 O2 105.19(14) . 2
O8 Fe1 O5 80.92(14) . .
O8 Fe1 O1 94.61(14) . .
O5 Fe1 O1 169.01(16) . .
O8 Fe1 O11 166.47(14) . .
O5 Fe1 O11 88.42(14) . .
O1 Fe1 O11 97.31(14) . .
O8 Fe1 O4 97.12(16) . .
O5 Fe1 O4 90.24(15) . .
O1 Fe1 O4 80.31(14) . .
O11 Fe1 O4 91.19(14) . .
O8 Fe1 O9 91.98(16) . .
O5 Fe1 O9 95.35(15) . .
O1 Fe1 O9 94.83(15) . .
O11 Fe1 O9 80.68(14) . .
O4 Fe1 O9 169.98(14) . .
C1 O1 Fe1 114.7(3) . .
C1 O2 Ba1 116.4(3) . .
C2 O3 Ba1 120.2(3) . .
C2 O4 Fe1 115.2(3) . .
C3 O5 Fe1 115.9(3) . .
C4 O8 Fe1 115.4(3) . .
C5 O9 Fe1 114.8(3) . .
C5 O10 Ba1 119.2(3) . 1_655
C6 O11 Fe1 115.1(3) . .
C6 O12 Ba1 121.0(3) . 1_655
O13 O13 Ba1 72.9(3) 2 .
O2 C1 O1 125.4(5) . .
O2 C1 C2 120.4(5) . .
O1 C1 C2 114.2(4) . .
O3 C2 O4 126.1(5) . .
O3 C2 C1 119.6(4) . .
O4 C2 C1 114.3(4) . .
O6 C3 O5 126.2(5) . .
O6 C3 C4 120.0(5) . .
O5 C3 C4 113.7(4) . .
O7 C4 O8 126.5(5) . .
O7 C4 C3 119.4(5) . .
O8 C4 C3 114.1(4) . .
O10 C5 O9 126.1(4) . .
O10 C5 C6 120.0(5) . .
O9 C5 C6 113.9(4) . .
O12 C6 O11 126.2(5) . .
O12 C6 C5 118.9(5) . .
O11 C6 C5 114.9(4) . .
C11 N1 C7 122.2(5) . .
C17 N2 C16 122.3(5) . .
N1 C7 C8 120.2(6) . .
C7 C8 C9 119.6(6) . .
C8 C9 C10 118.2(5) . .
C8 C9 C12 123.6(6) . .
C10 C9 C12 118.0(5) . .
C11 C10 C9 120.3(5) . .
N1 C11 C10 119.5(5) . .
C13 C12 C9 122.2(6) . .
C12 C13 C14 125.4(6) . .
C15 C14 C18 118.1(5) . .
C15 C14 C13 116.7(5) . .
C18 C14 C13 125.1(5) . .
C16 C15 C14 119.8(5) . .
N2 C16 C15 120.6(5) . .
N2 C17 C18 119.7(5) . .
C17 C18 C14 119.5(5) . .
C28 O14 C29 119.7(12) . .
C22 O15 C30 111.7(18) . .
C20 C19 C28 122.5(15) . .
C19 C20 C21 119.5(16) . .
C20 C21 C22 124.6(15) . .
C20 C21 C26 120.7(14) . .
C22 C21 C26 114.7(13) . .
C23 C22 C21 126.3(14) . .
C23 C22 O15 124.6(16) . .
C21 C22 O15 109.0(15) . .
C22 C23 C24 115.0(14) . .
C23 C24 C25 125.4(14) . .
C26 C25 C24 116.0(14) . .
C25 C26 C21 122.5(14) . .
C25 C26 C27 121.1(14) . .
C21 C26 C27 116.3(14) . .
C28 C27 C26 124.0(14) . .
C27 C28 O14 127.4(12) . .
C27 C28 C19 116.4(13) . .
O14 C28 C19 115.4(11) . .

loop_
_geom_bond_atom_site_label_1
_geom_bond_atom_site_label_2
_geom_bond_distance
_geom_bond_site_symmetry_2
Ba1 O3 2.736(4) 2
Ba1 O3 2.736(4) .
Ba1 O12 2.790(4) 1_455
Ba1 O12 2.790(4) 2_655
Ba1 O13 2.808(10) .
Ba1 O13 2.808(10) 2
Ba1 O10 2.813(4) 1_455
Ba1 O10 2.813(4) 2_655
Ba1 O2 2.828(4) .
Ba1 O2 2.828(4) 2
Fe1 O8 2.001(3) .
Fe1 O5 2.004(3) .
Fe1 O1 2.012(3) .
Fe1 O11 2.013(3) .
Fe1 O4 2.017(4) .
Fe1 O9 2.027(4) .
O1 C1 1.299(6) .
O2 C1 1.231(6) .
O3 C2 1.229(6) .
O4 C2 1.277(6) .
O5 C3 1.269(6) .
O6 C3 1.224(6) .
O7 C4 1.218(6) .
O8 C4 1.280(6) .
O9 C5 1.281(6) .
O10 C5 1.239(6) .
O10 Ba1 2.813(4) 1_655
O11 C6 1.278(6) .
O12 C6 1.240(6) .
O12 Ba1 2.790(4) 1_655
O13 O13 1.65(2) 2
C1 C2 1.540(8) .
C3 C4 1.566(7) .
C5 C6 1.556(7) .
N1 C11 1.339(7) .
N1 C7 1.341(8) .
N2 C17 1.332(7) .
N2 C16 1.336(7) .
C7 C8 1.366(9) .
C8 C9 1.392(9) .
C9 C10 1.396(8) .
C9 C12 1.483(8) .
C10 C11 1.365(8) .
C12 C13 1.305(8) .
C13 C14 1.466(7) .
C14 C15 1.385(8) .
C14 C18 1.412(8) .
C15 C16 1.361(8) .
C17 C18 1.373(8) .
O14 C28 1.331(14) .
O14 C29 1.5208(11) .
O15 C22 1.48(3) .
O15 C30 1.51(3) .
C19 C20 1.36(2) .
C19 C28 1.473(19) .
C20 C21 1.37(2) .
C21 C22 1.416(19) .
C21 C26 1.42(2) .
C22 C23 1.341(19) .
C23 C24 1.358(19) .
C24 C25 1.424(19) .
C25 C26 1.36(2) .
C26 C27 1.47(2) .
C27 C28 1.290(18) .
